data_7020901
loop_
_publ_author_name
'Zhou, Jian'
'Li, Rong'
'Ling, Xing'
'Chen, Rong'
'Hu, Feilong'
'Zeng, Yanfang'

_publ_section_title
;
 The first examples of thiogermanate anion [GeS(3)(SH)](3-) as a bridging
 ligand to a lanthanide complex.
;
_journal_issue 6
_journal_name_full 'Dalton transactions (Cambridge, England : 2003)'
_journal_page_first 1961
_journal_page_last 1964
_journal_paper_doi 10.1039/c2dt32389c
_journal_volume 42
_journal_year 2013
_chemical_formula_moiety 'C8 H27 Ge N6 Nd S4 '
_chemical_formula_sum 'C8 H27 Ge N6 Nd S4'
_chemical_formula_weight 552.49
_chemical_name_systematic
;
?
;
_space_group_IT_number 15
_symmetry_cell_setting monoclinic
_symmetry_space_group_name_Hall '-C 2yc'
_symmetry_space_group_name_H-M 'C 1 2/c 1'
_atom_sites_solution_hydrogens geom
_atom_sites_solution_primary direct
_atom_sites_solution_secondary difmap
_audit_creation_method SHELXL-97
_cell_angle_alpha 90.00
_cell_angle_beta 103.791(2)
_cell_angle_gamma 90.00
_cell_formula_units_Z 8
_cell_length_a 27.694(6)
_cell_length_b 16.845(4)
_cell_length_c 8.2868(18)
_cell_measurement_temperature 296(2)
_cell_volume 3754.4(15)
_computing_structure_refinement 'SHELXL-97 (Sheldrick, 1997)'
_computing_structure_solution 'SHELXS-97 (Sheldrick, 1990)'
_diffrn_ambient_temperature 296(2)
_diffrn_detector_area_resol_mean 7.31
_diffrn_measured_fraction_theta_full 0.997
_diffrn_measured_fraction_theta_max 0.997
_diffrn_measurement_device_type 'Rigaku Mercury'
_diffrn_measurement_method \w
_diffrn_radiation_monochromator graphite
_diffrn_radiation_source 'fine-focus sealed tube'
_diffrn_radiation_type MoK\a
_diffrn_radiation_wavelength 0.71073
_diffrn_reflns_av_R_equivalents 0.0194
_diffrn_reflns_av_sigmaI/netI 0.0190
_diffrn_reflns_limit_h_max 32
_diffrn_reflns_limit_h_min -32
_diffrn_reflns_limit_k_max 19
_diffrn_reflns_limit_k_min -20
_diffrn_reflns_limit_l_max 9
_diffrn_reflns_limit_l_min -7
_diffrn_reflns_number 10255
_diffrn_reflns_theta_full 25.01
_diffrn_reflns_theta_max 25.01
_diffrn_reflns_theta_min 2.42
_exptl_absorpt_coefficient_mu 4.780
_exptl_absorpt_correction_T_max 0.2539
_exptl_absorpt_correction_T_min 0.1231
_exptl_absorpt_correction_type multi-scan
_exptl_absorpt_process_details 'Jacobson, R. (1998) Private communication'
_exptl_crystal_colour red
_exptl_crystal_density_diffrn 1.955
_exptl_crystal_density_method 'not measured'
_exptl_crystal_description block
_exptl_crystal_F_000 2184
_exptl_crystal_size_max 0.21
_exptl_crystal_size_mid 0.18
_exptl_crystal_size_min 0.11
_refine_diff_density_max 0.845
_refine_diff_density_min -0.693
_refine_diff_density_rms 0.083
_refine_ls_extinction_method none
_refine_ls_goodness_of_fit_ref 1.120
_refine_ls_hydrogen_treatment constr
_refine_ls_matrix_type full
_refine_ls_number_parameters 182
_refine_ls_number_reflns 3304
_refine_ls_number_restraints 0
_refine_ls_restrained_S_all 1.120
_refine_ls_R_factor_all 0.0241
_refine_ls_R_factor_gt 0.0213
_refine_ls_shift/su_max 0.006
_refine_ls_shift/su_mean 0.000
_refine_ls_structure_factor_coef Fsqd
_refine_ls_weighting_details 'calc w=1/[\s^2^(Fo^2^)+(0.0144P)^2^+14.6101P] where P=(Fo^2^+2Fc^2^)/3'
_refine_ls_weighting_scheme calc
_refine_ls_wR_factor_gt 0.0470
_refine_ls_wR_factor_ref 0.0482
_reflns_number_gt 3084
_reflns_number_total 3304
_reflns_threshold_expression >2sigma(I)
_cod_data_source_file c2dt32389c.txt
_cod_data_source_block 2
_cod_original_sg_symbol_Hall '-C 2yc '
_cod_original_sg_symbol_H-M 'C 2/c'
_cod_original_formula_sum 'C8 H27 Ge N6 Nd S4 '
_cod_database_code 7020901

loop_
_symmetry_equiv_pos_as_xyz
'x, y, z'
'-x, y, -z+1/2'
'x+1/2, y+1/2, z'
'-x+1/2, y+1/2, -z+1/2'
'-x, -y, -z'
'x, -y, z-1/2'
'-x+1/2, -y+1/2, -z'
'x+1/2, -y+1/2, z-1/2'

loop_
_atom_site_label
_atom_site_type_symbol
_atom_site_fract_x
_atom_site_fract_y
_atom_site_fract_z
_atom_site_U_iso_or_equiv
_atom_site_adp_type
_atom_site_occupancy
_atom_site_symmetry_multiplicity
_atom_site_calc_flag
_atom_site_refinement_flags
Ge2 Ge 0.879969(12) 0.24527(2) 0.37123(4) 0.02184(9) Uani 1 1 d .
N1 N 0.95474(11) 0.3064(2) 0.9943(4) 0.0398(8) Uani 1 1 d .
H1A H 0.9618 0.2740 1.0833 0.048 Uiso 1 1 calc R
H1B H 0.9785 0.2991 0.9381 0.048 Uiso 1 1 calc R
N2 N 0.87877(11) 0.41719(17) 0.8685(4) 0.0313(7) Uani 1 1 d .
H2 H 0.8662 0.4240 0.9595 0.038 Uiso 1 1 calc R
N3 N 0.80045(11) 0.35790(18) 0.6215(4) 0.0366(7) Uani 1 1 d .
H3A H 0.8059 0.3609 0.5188 0.044 Uiso 1 1 calc R
H3B H 0.7704 0.3354 0.6115 0.044 Uiso 1 1 calc R
N4 N 0.77734(11) 0.20976(18) 0.7987(4) 0.0346(7) Uani 1 1 d .
H4A H 0.7667 0.2351 0.8794 0.041 Uiso 1 1 calc R
H4B H 0.7567 0.2230 0.7010 0.041 Uiso 1 1 calc R
N5 N 0.86304(11) 0.11766(17) 0.9411(4) 0.0318(7) Uani 1 1 d .
H5 H 0.8811 0.1226 1.0478 0.038 Uiso 1 1 calc R
N6 N 0.93884(12) 0.1557(2) 0.7854(4) 0.0403(8) Uani 1 1 d .
H6A H 0.9378 0.1472 0.6775 0.048 Uiso 1 1 calc R
H6B H 0.9684 0.1784 0.8308 0.048 Uiso 1 1 calc R
S1 S 0.82880(3) 0.17618(5) 0.47978(11) 0.02732(19) Uani 1 1 d .
S2 S 0.92056(3) 0.32688(6) 0.55938(11) 0.0327(2) Uani 1 1 d .
S3 S 0.93962(4) 0.15352(7) 0.33934(14) 0.0504(3) Uani 1 1 d .
H3 H 0.9607 0.1775 0.2383 0.076 Uiso 1 1 calc R
S4 S 0.84633(3) 0.29818(6) 0.13230(11) 0.0327(2) Uani 1 1 d .
Nd1 Nd 0.868050(6) 0.261154(10) 0.79997(2) 0.01783(6) Uani 1 1 d .
C1 C 0.77375(16) 0.1247(3) 0.8231(8) 0.0688(17) Uani 1 1 d .
H1C H 0.7418 0.1128 0.8467 0.083 Uiso 1 1 calc R
H1D H 0.7752 0.0974 0.7213 0.083 Uiso 1 1 calc R
C2 C 0.81188(17) 0.0958(3) 0.9537(7) 0.0614(14) Uani 1 1 d .
H2A H 0.8095 0.0384 0.9566 0.074 Uiso 1 1 calc R
H2B H 0.8067 0.1161 1.0579 0.074 Uiso 1 1 calc R
C3 C 0.88701(18) 0.0547(3) 0.8690(7) 0.0574(13) Uani 1 1 d .
H3C H 0.8679 0.0436 0.7571 0.069 Uiso 1 1 calc R
H3D H 0.8880 0.0067 0.9344 0.069 Uiso 1 1 calc R
C4 C 0.93796(16) 0.0779(3) 0.8647(7) 0.0565(13) Uani 1 1 d .
H4C H 0.9585 0.0799 0.9773 0.068 Uiso 1 1 calc R
H4D H 0.9519 0.0383 0.8040 0.068 Uiso 1 1 calc R
C5 C 0.95796(15) 0.3891(3) 1.0545(6) 0.0519(12) Uani 1 1 d .
H5A H 0.9926 0.4051 1.0880 0.062 Uiso 1 1 calc R
H5B H 0.9438 0.3929 1.1507 0.062 Uiso 1 1 calc R
C6 C 0.93072(16) 0.4430(2) 0.9219(6) 0.0455(10) Uani 1 1 d .
H6C H 0.9321 0.4970 0.9636 0.055 Uiso 1 1 calc R
H6D H 0.9461 0.4420 0.8283 0.055 Uiso 1 1 calc R
C7 C 0.84939(18) 0.4709(2) 0.7431(6) 0.0507(11) Uani 1 1 d .
H7A H 0.8650 0.4757 0.6504 0.061 Uiso 1 1 calc R
H7B H 0.8482 0.5231 0.7910 0.061 Uiso 1 1 calc R
C8 C 0.79802(17) 0.4395(3) 0.6831(7) 0.0545(12) Uani 1 1 d .
H8A H 0.7811 0.4397 0.7731 0.065 Uiso 1 1 calc R
H8B H 0.7794 0.4730 0.5945 0.065 Uiso 1 1 calc R

loop_
_atom_site_aniso_label
_atom_site_aniso_U_11
_atom_site_aniso_U_22
_atom_site_aniso_U_33
_atom_site_aniso_U_23
_atom_site_aniso_U_13
_atom_site_aniso_U_12
Ge2 0.02189(17) 0.03082(19) 0.01423(18) -0.00147(13) 0.00708(14) -0.00363(13)
N1 0.0255(16) 0.062(2) 0.0308(19) 0.0043(16) 0.0041(14) 0.0006(15)
N2 0.0395(17) 0.0308(16) 0.0246(17) -0.0049(12) 0.0098(14) -0.0055(13)
N3 0.0287(16) 0.0370(17) 0.039(2) 0.0053(14) -0.0012(14) 0.0018(13)
N4 0.0248(15) 0.0416(18) 0.0384(19) 0.0065(14) 0.0097(14) -0.0013(13)
N5 0.0324(16) 0.0331(16) 0.0296(18) 0.0031(13) 0.0067(13) 0.0004(13)
N6 0.0358(18) 0.050(2) 0.040(2) 0.0020(15) 0.0171(15) 0.0114(15)
S1 0.0252(4) 0.0366(5) 0.0211(5) -0.0025(3) 0.0075(3) -0.0110(3)
S2 0.0362(5) 0.0413(5) 0.0231(5) -0.0074(4) 0.0123(4) -0.0176(4)
S3 0.0429(6) 0.0716(8) 0.0373(6) 0.0001(5) 0.0111(5) 0.0282(5)
S4 0.0407(5) 0.0428(5) 0.0169(5) 0.0054(4) 0.0114(4) 0.0110(4)
Nd1 0.01577(9) 0.02312(10) 0.01494(10) 0.00068(6) 0.00434(6) -0.00056(6)
C1 0.032(2) 0.046(3) 0.131(5) 0.022(3) 0.024(3) -0.004(2)
C2 0.047(3) 0.055(3) 0.081(4) 0.030(3) 0.013(3) -0.012(2)
C3 0.068(3) 0.032(2) 0.079(4) 0.004(2) 0.031(3) 0.009(2)
C4 0.044(3) 0.041(2) 0.086(4) 0.004(2) 0.018(2) 0.0167(19)
C5 0.031(2) 0.083(3) 0.040(3) -0.023(2) 0.0061(19) -0.021(2)
C6 0.051(2) 0.042(2) 0.045(3) -0.0166(19) 0.015(2) -0.0213(19)
C7 0.069(3) 0.0229(19) 0.057(3) 0.0041(18) 0.008(2) 0.0027(19)
C8 0.051(3) 0.041(2) 0.067(3) 0.006(2) 0.004(2) 0.019(2)

loop_
_atom_type_symbol
_atom_type_description
_atom_type_scat_dispersion_real
_atom_type_scat_dispersion_imag
_atom_type_scat_source
C C 0.0033 0.0016 'International Tables Vol C Tables 4.2.6.8 and 6.1.1.4'
H H 0.0000 0.0000 'International Tables Vol C Tables 4.2.6.8 and 6.1.1.4'
N N 0.0061 0.0033 'International Tables Vol C Tables 4.2.6.8 and 6.1.1.4'
O O 0.0106 0.0060 'International Tables Vol C Tables 4.2.6.8 and 6.1.1.4'
Ge Ge 0.1547 1.8001 'International Tables Vol C Tables 4.2.6.8 and 6.1.1.4'
Nd Nd -0.1943 3.0179 'International Tables Vol C Tables 4.2.6.8 and 6.1.1.4'
S S 0.1246 0.1234 'International Tables Vol C Tables 4.2.6.8 and 6.1.1.4'

loop_
_geom_angle_atom_site_label_1
_geom_angle_atom_site_label_2
_geom_angle_atom_site_label_3
_geom_angle
_geom_angle_site_symmetry_3
S4 Ge2 S2 115.47(4) .
S4 Ge2 S1 114.52(4) .
S2 Ge2 S1 108.41(4) .
S4 Ge2 S3 109.39(4) .
S2 Ge2 S3 103.98(4) .
S1 Ge2 S3 103.95(5) .
C5 N1 Nd1 116.6(2) .
C5 N1 H1A 108.1 .
Nd1 N1 H1A 108.1 .
C5 N1 H1B 108.1 .
Nd1 N1 H1B 108.1 .
H1A N1 H1B 107.3 .
C6 N2 C7 111.7(3) .
C6 N2 Nd1 113.9(2) .
C7 N2 Nd1 115.9(2) .
C6 N2 H2 104.7 .
C7 N2 H2 104.7 .
Nd1 N2 H2 104.7 .
C8 N3 Nd1 117.7(2) .
C8 N3 H3A 107.9 .
Nd1 N3 H3A 107.9 .
C8 N3 H3B 107.9 .
Nd1 N3 H3B 107.9 .
H3A N3 H3B 107.2 .
C1 N4 Nd1 114.6(2) .
C1 N4 H4A 108.6 .
Nd1 N4 H4A 108.6 .
C1 N4 H4B 108.6 .
Nd1 N4 H4B 108.6 .
H4A N4 H4B 107.6 .
C3 N5 C2 112.5(4) .
C3 N5 Nd1 113.5(2) .
C2 N5 Nd1 113.5(2) .
C3 N5 H5 105.4 .
C2 N5 H5 105.4 .
Nd1 N5 H5 105.4 .
C4 N6 Nd1 118.9(2) .
C4 N6 H6A 107.6 .
Nd1 N6 H6A 107.6 .
C4 N6 H6B 107.6 .
Nd1 N6 H6B 107.6 .
H6A N6 H6B 107.0 .
Ge2 S1 Nd1 88.63(3) .
Ge2 S2 Nd1 89.63(3) .
Ge2 S3 H3 109.5 .
Ge2 S4 Nd1 127.73(4) 1_554
N3 Nd1 N4 69.91(10) .
N3 Nd1 N1 125.19(10) .
N4 Nd1 N1 144.22(10) .
N3 Nd1 N6 144.34(11) .
N4 Nd1 N6 119.17(10) .
N1 Nd1 N6 69.62(11) .
N3 Nd1 N2 62.93(9) .
N4 Nd1 N2 112.09(9) .
N1 Nd1 N2 63.56(10) .
N6 Nd1 N2 127.90(10) .
N3 Nd1 N5 133.53(9) .
N4 Nd1 N5 64.15(9) .
N1 Nd1 N5 97.24(10) .
N6 Nd1 N5 62.52(10) .
N2 Nd1 N5 142.82(9) .
N3 Nd1 S2 77.79(8) .
N4 Nd1 S2 137.59(7) .
N1 Nd1 S2 77.46(8) .
N6 Nd1 S2 74.54(7) .
N2 Nd1 S2 74.24(7) .
N5 Nd1 S2 135.45(7) .
N3 Nd1 S1 74.91(7) .
N4 Nd1 S1 72.31(7) .
N1 Nd1 S1 139.47(7) .
N6 Nd1 S1 75.90(8) .
N2 Nd1 S1 130.92(7) .
N5 Nd1 S1 84.86(7) .
S2 Nd1 S1 73.30(3) .
N3 Nd1 S4 96.55(8) 1_556
N4 Nd1 S4 71.16(8) 1_556
N1 Nd1 S4 74.71(7) 1_556
N6 Nd1 S4 119.11(8) 1_556
N2 Nd1 S4 69.02(7) 1_556
N5 Nd1 S4 75.42(7) 1_556
S2 Nd1 S4 140.92(3) 1_556
S1 Nd1 S4 143.19(3) 1_556
C2 C1 N4 112.6(4) .
C2 C1 H1C 109.1 .
N4 C1 H1C 109.1 .
C2 C1 H1D 109.1 .
N4 C1 H1D 109.1 .
H1C C1 H1D 107.8 .
C1 C2 N5 114.4(4) .
C1 C2 H2A 108.7 .
N5 C2 H2A 108.7 .
C1 C2 H2B 108.7 .
N5 C2 H2B 108.7 .
H2A C2 H2B 107.6 .
N5 C3 C4 110.5(4) .
N5 C3 H3C 109.6 .
C4 C3 H3C 109.6 .
N5 C3 H3D 109.6 .
C4 C3 H3D 109.6 .
H3C C3 H3D 108.1 .
N6 C4 C3 111.5(3) .
N6 C4 H4C 109.3 .
C3 C4 H4C 109.3 .
N6 C4 H4D 109.3 .
C3 C4 H4D 109.3 .
H4C C4 H4D 108.0 .
N1 C5 C6 110.4(3) .
N1 C5 H5A 109.6 .
C6 C5 H5A 109.6 .
N1 C5 H5B 109.6 .
C6 C5 H5B 109.6 .
H5A C5 H5B 108.1 .
N2 C6 C5 109.3(3) .
N2 C6 H6C 109.8 .
C5 C6 H6C 109.8 .
N2 C6 H6D 109.8 .
C5 C6 H6D 109.8 .
H6C C6 H6D 108.3 .
N2 C7 C8 110.0(3) .
N2 C7 H7A 109.7 .
C8 C7 H7A 109.7 .
N2 C7 H7B 109.7 .
C8 C7 H7B 109.7 .
H7A C7 H7B 108.2 .
N3 C8 C7 109.1(3) .
N3 C8 H8A 109.9 .
C7 C8 H8A 109.9 .
N3 C8 H8B 109.9 .
C7 C8 H8B 109.9 .
H8A C8 H8B 108.3 .

loop_
_geom_bond_atom_site_label_1
_geom_bond_atom_site_label_2
_geom_bond_distance
_geom_bond_site_symmetry_2
Ge2 S4 2.1687(10) .
Ge2 S2 2.1791(10) .
Ge2 S1 2.1863(9) .
Ge2 S3 2.3227(11) .
N1 C5 1.476(6) .
N1 Nd1 2.664(3) .
N1 H1A 0.9000 .
N1 H1B 0.9000 .
N2 C6 1.467(5) .
N2 C7 1.468(5) .
N2 Nd1 2.690(3) .
N2 H2 0.9100 .
N3 C8 1.474(5) .
N3 Nd1 2.651(3) .
N3 H3A 0.9000 .
N3 H3B 0.9000 .
N4 C1 1.454(5) .
N4 Nd1 2.655(3) .
N4 H4A 0.9000 .
N4 H4B 0.9000 .
N5 C3 1.453(5) .
N5 C2 1.491(5) .
N5 Nd1 2.703(3) .
N5 H5 0.9100 .
N6 C4 1.469(5) .
N6 Nd1 2.669(3) .
N6 H6A 0.9000 .
N6 H6B 0.9000 .
S1 Nd1 2.9825(10) .
S2 Nd1 2.9491(10) .
S3 H3 1.2000 .
S4 Nd1 3.0207(11) 1_554
Nd1 S4 3.0207(11) 1_556
C1 C2 1.406(7) .
C1 H1C 0.9700 .
C1 H1D 0.9700 .
C2 H2A 0.9700 .
C2 H2B 0.9700 .
C3 C4 1.473(6) .
C3 H3C 0.9700 .
C3 H3D 0.9700 .
C4 H4C 0.9700 .
C4 H4D 0.9700 .
C5 C6 1.485(7) .
C5 H5A 0.9700 .
C5 H5B 0.9700 .
C6 H6C 0.9700 .
C6 H6D 0.9700 .
C7 C8 1.487(6) .
C7 H7A 0.9700 .
C7 H7B 0.9700 .
C8 H8A 0.9700 .
C8 H8B 0.9700 .
